data_4345060
loop_
_publ_author_name
'Xu, Jia-Heng'
'Guo, Ling-Yu'
'Su, Hai-Feng'
'Gao, Xiang'
'Wu, Xiao-Fan'
'Wang, Wen-Guang'
'Tung, Chen-Ho'
'Sun, Di'

_publ_section_title
;
 Heptanuclear Co(II)5Co(III)2 Cluster as Efficient Water Oxidation
 Catalyst.
;
_journal_issue 3
_journal_name_full 'Inorganic chemistry'
_journal_page_first 1591
_journal_page_last 1598
_journal_paper_doi 10.1021/acs.inorgchem.6b02698
_journal_volume 56
_journal_year 2017
_chemical_formula_sum 'C32 H66 Cl4 Co7 N16 O28'
_chemical_formula_weight 1677.31
_space_group_crystal_system monoclinic
_space_group_IT_number 14
_space_group_name_Hall '-P 2yn'
_space_group_name_H-M_alt 'P 1 21/n 1'
_symmetry_space_group_name_Hall '-P 2yn'
_symmetry_space_group_name_H-M 'P 1 21/n 1'
_atom_sites_solution_hydrogens mixed
_audit_creation_method SHELXL-2014/7
_cell_angle_alpha 90
_cell_angle_beta 116.1675(15)
_cell_angle_gamma 90
_cell_formula_units_Z 2
_cell_length_a 11.723(2)
_cell_length_b 23.448(4)
_cell_length_c 12.930(2)
_cell_measurement_temperature 298(2)
_cell_volume 3189.9(9)
_computing_structure_refinement 'SHELXL-2014/7 (Sheldrick, 2014)'
_diffrn_ambient_temperature 298(2)
_diffrn_measured_fraction_theta_full 0.991
_diffrn_measured_fraction_theta_max 0.991
_diffrn_radiation_type MoK\a
_diffrn_radiation_wavelength 0.710
_diffrn_reflns_av_R_equivalents 0.0300
_diffrn_reflns_av_unetI/netI 0.0431
_diffrn_reflns_Laue_measured_fraction_full 0.991
_diffrn_reflns_Laue_measured_fraction_max 0.991
_diffrn_reflns_limit_h_max 13
_diffrn_reflns_limit_h_min -13
_diffrn_reflns_limit_k_max 26
_diffrn_reflns_limit_k_min -27
_diffrn_reflns_limit_l_max 15
_diffrn_reflns_limit_l_min -15
_diffrn_reflns_number 12209
_diffrn_reflns_point_group_measured_fraction_full 0.991
_diffrn_reflns_point_group_measured_fraction_max 0.991
_diffrn_reflns_theta_full 25.000
_diffrn_reflns_theta_max 25.000
_diffrn_reflns_theta_min 2.467
_exptl_absorpt_coefficient_mu 2.032
_exptl_crystal_density_diffrn 1.746
_exptl_crystal_F_000 1702
_exptl_crystal_size_max 0.200
_exptl_crystal_size_mid 0.150
_exptl_crystal_size_min 0.100
_refine_diff_density_max 1.222
_refine_diff_density_min -1.622
_refine_diff_density_rms 0.121
_refine_ls_extinction_method none
_refine_ls_goodness_of_fit_ref 1.030
_refine_ls_hydrogen_treatment constr
_refine_ls_matrix_type full
_refine_ls_number_parameters 463
_refine_ls_number_reflns 5583
_refine_ls_number_restraints 161
_refine_ls_restrained_S_all 1.087
_refine_ls_R_factor_all 0.0711
_refine_ls_R_factor_gt 0.0556
_refine_ls_shift/su_max 0.008
_refine_ls_shift/su_mean 0.000
_refine_ls_structure_factor_coef Fsqd
_refine_ls_weighting_details 'w=1/[\s^2^(Fo^2^)+(0.0904P)^2^+11.2119P] where P=(Fo^2^+2Fc^2^)/3'
_refine_ls_weighting_scheme calc
_refine_ls_wR_factor_gt 0.1536
_refine_ls_wR_factor_ref 0.1702
_reflns_Friedel_coverage 0.000
_reflns_number_gt 4387
_reflns_number_total 5583
_reflns_threshold_expression 'I > 2\s(I)'
_cod_data_source_file ic6b02698_si_002.cif
_cod_data_source_block p
_cod_depositor_comments 'Adding full bibliography for 4345060.cif.'
_cod_original_cell_volume 3189.8(10)
_cod_database_code 4345060
_shelx_shelxl_version_number 2014/7
_shelx_space_group_comment
;
The symmetry employed for this shelxl refinement is uniquely defined
by the following loop, which should always be used as a source of
symmetry information in preference to the above space-group names.
They are only intended as comments.
;
_shelx_estimated_absorpt_t_min 0.687
_shelx_estimated_absorpt_t_max 0.823

loop_
_space_group_symop_operation_xyz
'x, y, z'
'-x+1/2, y+1/2, -z+1/2'
'-x, -y, -z'
'x-1/2, -y-1/2, z-1/2'

loop_
_atom_site_label
_atom_site_type_symbol
_atom_site_fract_x
_atom_site_fract_y
_atom_site_fract_z
_atom_site_U_iso_or_equiv
_atom_site_adp_type
_atom_site_occupancy
_atom_site_site_symmetry_order
_atom_site_calc_flag
_atom_site_refinement_flags_posn
_atom_site_refinement_flags_adp
_atom_site_refinement_flags_occupancy
Co1 Co 0.52206(7) 0.44376(3) 0.78647(6) 0.0364(2) Uani 1 1 d . . .
Co2 Co 0.62922(7) 0.56892(3) 0.86892(6) 0.0355(2) Uani 1 1 d . . .
Co3 Co 0.5000 0.5000 1.0000 0.0239(2) Uani 1 2 d S . P
Co4 Co 0.60958(6) 0.62061(3) 1.08339(6) 0.0286(2) Uani 1 1 d . . .
O1W O 0.5338(5) 0.5970(2) 0.6936(4) 0.0634(13) Uani 1 1 d . . .
H1WA H 0.4616 0.6133 0.6804 0.095 Uiso 1 1 d R U .
H1WB H 0.5175 0.5683 0.6459 0.095 Uiso 1 1 d R U .
O9 O 0.4709(3) 0.51947(14) 0.8370(3) 0.0296(7) Uani 1 1 d . . .
O10 O 0.6686(3) 0.54974(14) 1.0522(3) 0.0300(8) Uani 1 1 d . . .
O11 O 0.6255(4) 0.60300(16) 1.2313(3) 0.0371(9) Uani 1 1 d . . .
O12 O 0.4511(3) 0.58176(14) 1.0362(3) 0.0294(8) Uani 1 1 d . . .
O13 O 0.5927(4) 0.63865(15) 0.9350(3) 0.0387(9) Uani 1 1 d . . .
N1 N 0.4336(6) 0.4688(2) 0.6103(5) 0.0573(15) Uani 1 1 d . . .
N2 N 0.6149(6) 0.3797(3) 0.7322(5) 0.0584(15) Uani 1 1 d . . .
N3 N 0.6978(5) 0.4877(2) 0.8550(5) 0.0455(12) Uani 1 1 d . . .
N4 N 0.7989(6) 0.4726(3) 0.8666(5) 0.0607(15) Uani 1 1 d . . .
N5 N 0.8954(7) 0.4584(5) 0.8763(9) 0.125(4) Uani 1 1 d . . .
N6 N 0.7968(6) 0.6053(3) 0.8681(5) 0.0584(15) Uani 1 1 d . . .
N7 N 0.7952(4) 0.6431(2) 1.1684(4) 0.0418(11) Uani 1 1 d . . .
N8 N 0.5110(5) 0.6936(2) 1.0669(4) 0.0467(12) Uani 1 1 d . . .
C1 C 0.3590(8) 0.4769(4) 0.5193(6) 0.066(2) Uani 1 1 d . . .
C2 C 0.2603(12) 0.4863(6) 0.4020(8) 0.121(4) Uani 1 1 d . . .
H2A H 0.2992 0.4917 0.3511 0.181 Uiso 1 1 calc R U .
H2B H 0.2119 0.5196 0.4005 0.181 Uiso 1 1 calc R U .
H2C H 0.2050 0.4537 0.3774 0.181 Uiso 1 1 calc R U .
C3 C 0.6658(7) 0.3520(3) 0.6955(6) 0.0601(18) Uani 1 1 d . . .
C4 C 0.7309(10) 0.3164(5) 0.6452(8) 0.097(3) Uani 1 1 d . . .
H4A H 0.7072 0.3284 0.5674 0.146 Uiso 1 1 calc R U .
H4B H 0.7070 0.2773 0.6455 0.146 Uiso 1 1 calc R U .
H4C H 0.8211 0.3203 0.6897 0.146 Uiso 1 1 calc R U .
C5 C 0.8790(7) 0.6203(3) 0.8556(6) 0.0564(17) Uani 1 1 d . . .
C6 C 0.9886(9) 0.6400(5) 0.8387(10) 0.104(4) Uani 1 1 d . . .
H6A H 0.9735 0.6328 0.7606 0.157 Uiso 1 1 calc R U .
H6B H 1.0635 0.6198 0.8903 0.157 Uiso 1 1 calc R U .
H6C H 1.0005 0.6801 0.8542 0.157 Uiso 1 1 calc R U .
C7 C 0.7942(5) 0.5378(2) 1.1383(5) 0.0396(13) Uani 1 1 d . . .
H7A H 0.8328 0.5081 1.1119 0.048 Uiso 1 1 calc R U .
H7B H 0.7919 0.5250 1.2087 0.048 Uiso 1 1 calc R U .
C8 C 0.8690(5) 0.5923(3) 1.1593(6) 0.0481(15) Uani 1 1 d . . .
H8A H 0.8920 0.5984 1.0967 0.058 Uiso 1 1 calc R U .
H8B H 0.9469 0.5888 1.2301 0.058 Uiso 1 1 calc R U .
C9 C 0.8433(7) 0.6930(3) 1.1286(7) 0.066(2) Uani 1 1 d . . .
H9A H 0.8212 0.6889 1.0481 0.099 Uiso 1 1 calc R U .
H9B H 0.9340 0.6952 1.1716 0.099 Uiso 1 1 calc R U .
H9C H 0.8057 0.7273 1.1403 0.099 Uiso 1 1 calc R U .
C10 C 0.8177(6) 0.6530(3) 1.2892(5) 0.0526(16) Uani 1 1 d . . .
H10A H 0.7895 0.6911 1.2962 0.063 Uiso 1 1 calc R U .
H10B H 0.9080 0.6505 1.3396 0.063 Uiso 1 1 calc R U .
C11 C 0.7480(6) 0.6102(3) 1.3258(5) 0.0490(15) Uani 1 1 d . . .
H11A H 0.7935 0.5742 1.3448 0.059 Uiso 1 1 calc R U .
H11B H 0.7399 0.6238 1.3932 0.059 Uiso 1 1 calc R U .
C12 C 0.5395(8) 0.7297(3) 1.1677(7) 0.064(2) Uani 1 1 d . . .
H12A H 0.5354 0.7073 1.2281 0.096 Uiso 1 1 calc R U .
H12B H 0.4785 0.7601 1.1471 0.096 Uiso 1 1 calc R U .
H12C H 0.6232 0.7455 1.1940 0.096 Uiso 1 1 calc R U .
C13 C 0.5317(8) 0.7279(3) 0.9773(6) 0.0583(18) Uani 1 1 d . . .
H13A H 0.4662 0.7568 0.9452 0.070 Uiso 1 1 calc R U .
H13B H 0.6134 0.7469 1.0133 0.070 Uiso 1 1 calc R U .
C14 C 0.5279(7) 0.6897(3) 0.8833(6) 0.0534(17) Uani 1 1 d . . .
H14A H 0.4406 0.6815 0.8297 0.064 Uiso 1 1 calc R U .
H14B H 0.5690 0.7081 0.8414 0.064 Uiso 1 1 calc R U .
C15 C 0.3743(6) 0.6756(3) 1.0221(6) 0.0508(16) Uani 1 1 d . . .
H15A H 0.3205 0.7038 0.9674 0.061 Uiso 1 1 calc R U .
H15B H 0.3514 0.6741 1.0856 0.061 Uiso 1 1 calc R U .
C16 C 0.3505(5) 0.6179(2) 0.9639(5) 0.0431(14) Uani 1 1 d . . .
H16A H 0.2695 0.6027 0.9544 0.052 Uiso 1 1 calc R U .
H16B H 0.3491 0.6211 0.8886 0.052 Uiso 1 1 calc R U .
Cl2 Cl 0.1685(2) 0.60605(10) 0.59816(17) 0.0742(5) Uani 1 1 d . U .
O1 O 0.1243(13) 0.5905(6) 0.4700(11) 0.091(2) Uani 0.5 1 d . U P
O1A O 0.0909(11) 0.6107(5) 0.4859(8) 0.0915(19) Uani 0.5 1 d D U P
O2 O 0.0556(13) 0.6212(6) 0.5964(12) 0.0934(18) Uani 0.5 1 d . U P
O2A O 0.1203(13) 0.6367(5) 0.6710(10) 0.0960(18) Uani 0.5 1 d D U P
O3 O 0.2236(14) 0.6628(6) 0.6442(12) 0.0965(19) Uani 0.5 1 d . U P
O3A O 0.2828(11) 0.6455(6) 0.6270(11) 0.094(2) Uani 0.5 1 d D U P
O4 O 0.2737(13) 0.5716(6) 0.6406(11) 0.086(2) Uani 0.5 1 d . U P
O4A O 0.2145(12) 0.5543(5) 0.6511(10) 0.088(2) Uani 0.5 1 d D U P
Cl1 Cl 0.6412(2) 0.71548(11) 0.5657(2) 0.0838(6) Uani 1 1 d D U .
O5 O 0.5448(14) 0.6995(6) 0.6010(12) 0.095(2) Uani 0.5 1 d . U P
O5A O 0.5419(11) 0.7350(5) 0.5875(11) 0.1038(19) Uani 0.5 1 d D U P
O6 O 0.6284(14) 0.7799(6) 0.5814(12) 0.102(2) Uani 0.5 1 d . U P
O6A O 0.6500(12) 0.6522(3) 0.5794(10) 0.101(2) Uani 0.5 1 d D U P
O7 O 0.7617(10) 0.7383(5) 0.6531(9) 0.100(2) Uani 0.5 1 d D U P
O7A O 0.7537(15) 0.7047(7) 0.6488(13) 0.1049(19) Uani 0.5 1 d . U P
O8 O 0.6275(11) 0.7259(4) 0.4558(6) 0.181(5) Uani 1 1 d D U .

loop_
_atom_site_aniso_label
_atom_site_aniso_U_11
_atom_site_aniso_U_22
_atom_site_aniso_U_33
_atom_site_aniso_U_23
_atom_site_aniso_U_13
_atom_site_aniso_U_12
Co1 0.0424(5) 0.0369(4) 0.0328(4) -0.0028(3) 0.0191(3) 0.0015(3)
Co2 0.0380(4) 0.0359(4) 0.0361(4) 0.0029(3) 0.0197(3) -0.0039(3)
Co3 0.0252(5) 0.0224(5) 0.0231(5) 0.0014(3) 0.0100(4) 0.0002(4)
Co4 0.0283(4) 0.0231(4) 0.0293(4) 0.0009(3) 0.0081(3) 0.0007(3)
O1W 0.075(3) 0.072(3) 0.042(2) 0.011(2) 0.024(2) -0.011(3)
O9 0.0323(19) 0.0302(18) 0.0247(17) 0.0004(14) 0.0113(15) -0.0016(15)
O10 0.0241(18) 0.0273(18) 0.0335(19) -0.0001(14) 0.0080(15) 0.0023(14)
O11 0.040(2) 0.037(2) 0.0281(19) -0.0042(15) 0.0092(17) 0.0001(16)
O12 0.0244(18) 0.0274(17) 0.0316(18) -0.0005(14) 0.0081(15) 0.0022(14)
O13 0.048(2) 0.0293(19) 0.037(2) 0.0080(16) 0.0173(18) -0.0006(17)
N1 0.083(4) 0.057(3) 0.038(3) -0.003(3) 0.032(3) -0.002(3)
N2 0.063(4) 0.057(3) 0.060(4) -0.015(3) 0.032(3) 0.004(3)
N3 0.041(3) 0.047(3) 0.056(3) -0.007(2) 0.028(2) 0.002(2)
N4 0.047(4) 0.074(4) 0.061(4) -0.006(3) 0.024(3) 0.011(3)
N5 0.050(4) 0.158(9) 0.161(9) -0.038(7) 0.041(5) 0.025(5)
N6 0.051(3) 0.066(4) 0.067(4) 0.005(3) 0.034(3) -0.011(3)
N7 0.033(3) 0.037(3) 0.046(3) -0.006(2) 0.009(2) -0.009(2)
N8 0.059(3) 0.029(2) 0.047(3) 0.003(2) 0.019(3) 0.011(2)
C1 0.093(6) 0.077(5) 0.034(4) -0.001(3) 0.033(4) 0.014(4)
C2 0.135(10) 0.150(11) 0.055(5) 0.013(6) 0.022(6) 0.034(9)
C3 0.064(5) 0.063(4) 0.056(4) -0.006(3) 0.030(4) 0.004(4)
C4 0.112(8) 0.122(8) 0.086(6) 0.019(6) 0.069(6) 0.057(7)
C5 0.051(4) 0.058(4) 0.061(4) 0.002(3) 0.025(4) -0.005(3)
C6 0.061(6) 0.142(9) 0.123(9) 0.021(7) 0.053(6) -0.015(6)
C7 0.028(3) 0.043(3) 0.038(3) 0.002(2) 0.005(2) 0.008(2)
C8 0.028(3) 0.057(4) 0.051(4) -0.001(3) 0.010(3) -0.001(3)
C9 0.051(4) 0.047(4) 0.091(6) -0.001(4) 0.023(4) -0.021(3)
C10 0.043(3) 0.053(4) 0.046(4) -0.017(3) 0.006(3) -0.007(3)
C11 0.043(3) 0.057(4) 0.033(3) -0.008(3) 0.004(3) -0.002(3)
C12 0.078(5) 0.036(3) 0.069(5) -0.016(3) 0.025(4) 0.009(3)
C13 0.072(5) 0.034(3) 0.062(4) 0.018(3) 0.024(4) 0.010(3)
C14 0.067(4) 0.035(3) 0.054(4) 0.021(3) 0.023(3) 0.010(3)
C15 0.041(3) 0.043(3) 0.062(4) 0.006(3) 0.017(3) 0.016(3)
C16 0.031(3) 0.043(3) 0.042(3) 0.003(3) 0.004(3) 0.013(2)
Cl2 0.0702(12) 0.0839(13) 0.0594(10) 0.0176(9) 0.0203(9) 0.0306(10)
O1 0.083(3) 0.100(3) 0.069(3) 0.010(3) 0.015(3) 0.034(3)
O1A 0.082(3) 0.099(3) 0.071(3) 0.011(3) 0.013(3) 0.036(3)
O2 0.082(3) 0.104(3) 0.074(3) 0.007(3) 0.016(3) 0.029(3)
O2A 0.085(3) 0.104(3) 0.078(3) 0.008(3) 0.016(3) 0.028(3)
O3 0.085(3) 0.097(3) 0.083(3) 0.010(3) 0.014(3) 0.026(3)
O3A 0.080(3) 0.099(3) 0.082(3) 0.013(3) 0.017(3) 0.022(3)
O4 0.074(3) 0.089(3) 0.073(3) 0.023(3) 0.013(3) 0.028(3)
O4A 0.078(3) 0.086(3) 0.074(3) 0.027(3) 0.009(3) 0.024(3)
Cl1 0.0850(14) 0.0934(15) 0.0759(13) 0.0070(11) 0.0382(11) -0.0314(12)
O5 0.096(3) 0.096(3) 0.094(3) 0.016(3) 0.043(3) -0.028(3)
O5A 0.102(3) 0.105(3) 0.097(3) 0.004(3) 0.037(3) -0.021(3)
O6 0.101(3) 0.106(3) 0.094(3) 0.003(3) 0.038(3) -0.021(3)
O6A 0.105(3) 0.100(3) 0.090(3) 0.007(3) 0.035(3) -0.024(3)
O7 0.098(3) 0.098(3) 0.089(3) 0.005(3) 0.027(3) -0.034(3)
O7A 0.102(3) 0.102(3) 0.092(3) 0.007(3) 0.026(3) -0.025(3)
O8 0.287(14) 0.167(9) 0.076(5) 0.004(5) 0.068(7) -0.066(9)

loop_
_atom_type_symbol
_atom_type_description
_atom_type_scat_dispersion_real
_atom_type_scat_dispersion_imag
_atom_type_scat_source
C C 0.0033 0.0016 'International Tables Vol C Tables 4.2.6.8 and 6.1.1.4'
H H 0.0000 0.0000 'International Tables Vol C Tables 4.2.6.8 and 6.1.1.4'
Cl Cl 0.1484 0.1585 'International Tables Vol C Tables 4.2.6.8 and 6.1.1.4'
Co Co 0.3494 0.9721 'International Tables Vol C Tables 4.2.6.8 and 6.1.1.4'
N N 0.0061 0.0033 'International Tables Vol C Tables 4.2.6.8 and 6.1.1.4'
O O 0.0106 0.0060 'International Tables Vol C Tables 4.2.6.8 and 6.1.1.4'

loop_
_geom_angle_atom_site_label_1
_geom_angle_atom_site_label_2
_geom_angle_atom_site_label_3
_geom_angle
_geom_angle_site_symmetry_1
_geom_angle_site_symmetry_3
O11 Co1 O9 98.76(15) 3_667 .
O11 Co1 N3 163.80(18) 3_667 .
O9 Co1 N3 79.29(17) . .
O11 Co1 N1 92.3(2) 3_667 .
O9 Co1 N1 91.67(18) . .
N3 Co1 N1 103.8(2) . .
O11 Co1 N2 96.8(2) 3_667 .
O9 Co1 N2 164.3(2) . .
N3 Co1 N2 86.4(2) . .
N1 Co1 N2 85.5(2) . .
O11 Co1 O12 72.12(14) 3_667 3_667
O9 Co1 O12 80.58(12) . 3_667
N3 Co1 O12 91.73(17) . 3_667
N1 Co1 O12 161.1(2) . 3_667
N2 Co1 O12 106.49(19) . 3_667
O13 Co2 O9 101.73(15) . .
O13 Co2 N3 161.53(19) . .
O9 Co2 N3 79.55(17) . .
O13 Co2 O1W 95.28(19) . .
O9 Co2 O1W 87.53(16) . .
N3 Co2 O1W 103.2(2) . .
O13 Co2 N6 92.7(2) . .
O9 Co2 N6 164.6(2) . .
N3 Co2 N6 88.5(2) . .
O1W Co2 N6 85.7(2) . .
O13 Co2 O10 72.11(14) . .
O9 Co2 O10 81.22(13) . .
N3 Co2 O10 90.04(17) . .
O1W Co2 O10 160.83(18) . .
N6 Co2 O10 108.77(19) . .
O9 Co3 O9 180.0 . 3_667
O9 Co3 O12 84.96(13) . 3_667
O9 Co3 O12 95.04(13) 3_667 3_667
O9 Co3 O12 95.04(13) . .
O9 Co3 O12 84.96(13) 3_667 .
O12 Co3 O12 180.0 3_667 .
O9 Co3 O10 85.03(14) . .
O9 Co3 O10 94.97(14) 3_667 .
O12 Co3 O10 105.23(13) 3_667 .
O12 Co3 O10 74.76(13) . .
O9 Co3 O10 94.97(14) . 3_667
O9 Co3 O10 85.03(14) 3_667 3_667
O12 Co3 O10 74.77(13) 3_667 3_667
O12 Co3 O10 105.24(13) . 3_667
O10 Co3 O10 180.0 . 3_667
O11 Co4 O13 179.58(18) . .
O11 Co4 O10 98.10(16) . .
O13 Co4 O10 82.29(16) . .
O11 Co4 O12 82.37(16) . .
O13 Co4 O12 97.49(16) . .
O10 Co4 O12 84.79(15) . .
O11 Co4 N8 95.10(19) . .
O13 Co4 N8 84.49(19) . .
O10 Co4 N8 163.11(18) . .
O12 Co4 N8 86.57(19) . .
O11 Co4 N7 84.51(19) . .
O13 Co4 N7 95.70(19) . .
O10 Co4 N7 86.51(17) . .
O12 Co4 N7 163.06(17) . .
N8 Co4 N7 105.3(2) . .
Co3 O9 Co2 101.16(15) . .
Co3 O9 Co1 101.26(15) . .
Co2 O9 Co1 100.64(15) . .
C7 O10 Co4 110.6(3) . .
C7 O10 Co3 129.2(3) . .
Co4 O10 Co3 99.87(15) . .
C7 O10 Co2 121.5(3) . .
Co4 O10 Co2 97.09(14) . .
Co3 O10 Co2 92.59(13) . .
C11 O11 Co4 117.1(4) . .
C11 O11 Co1 131.7(4) . 3_667
Co4 O11 Co1 108.30(17) . 3_667
C16 O12 Co4 109.6(3) . .
C16 O12 Co3 128.7(3) . .
Co4 O12 Co3 100.56(15) . .
C16 O12 Co1 122.1(3) . 3_667
Co4 O12 Co1 96.99(14) . 3_667
Co3 O12 Co1 93.13(13) . 3_667
C14 O13 Co4 117.6(4) . .
C14 O13 Co2 131.9(4) . .
Co4 O13 Co2 107.96(17) . .
C1 N1 Co1 161.5(7) . .
C3 N2 Co1 170.6(6) . .
N4 N3 Co2 131.3(5) . .
N4 N3 Co1 130.1(5) . .
Co2 N3 Co1 98.0(2) . .
N5 N4 N3 179.1(10) . .
C5 N6 Co2 171.4(6) . .
C10 N7 C9 108.8(5) . .
C10 N7 C8 111.4(5) . .
C9 N7 C8 106.1(5) . .
C10 N7 Co4 105.2(4) . .
C9 N7 Co4 119.8(4) . .
C8 N7 Co4 105.5(3) . .
C12 N8 C15 106.9(5) . .
C12 N8 C13 108.9(5) . .
C15 N8 C13 110.9(5) . .
C12 N8 Co4 120.0(4) . .
C15 N8 Co4 105.4(3) . .
C13 N8 Co4 104.7(4) . .
N1 C1 C2 178.6(11) . .
N2 C3 C4 178.8(9) . .
N6 C5 C6 179.6(10) . .
O10 C7 C8 107.0(4) . .
C7 C8 N7 112.1(5) . .
N7 C10 C11 111.0(5) . .
O11 C11 C10 107.0(5) . .
C14 C13 N8 110.3(5) . .
O13 C14 C13 107.7(5) . .
N8 C15 C16 111.9(5) . .
O12 C16 C15 106.8(5) . .
O1A Cl2 O2 76.7(8) . .
O1A Cl2 O4 123.1(8) . .
O2 Cl2 O4 149.0(9) . .
O1A Cl2 O4A 122.8(7) . .
O2 Cl2 O4A 113.7(9) . .
O4 Cl2 O4A 36.6(7) . .
O1A Cl2 O2A 112.6(6) . .
O2 Cl2 O2A 40.8(7) . .
O4 Cl2 O2A 124.0(8) . .
O4A Cl2 O2A 106.6(7) . .
O1A Cl2 O3 109.2(8) . .
O2 Cl2 O3 91.2(9) . .
O4 Cl2 O3 102.3(8) . .
O4A Cl2 O3 125.7(8) . .
O2A Cl2 O3 62.0(8) . .
O1A Cl2 O3A 108.5(7) . .
O2 Cl2 O3A 125.9(9) . .
O4 Cl2 O3A 73.9(8) . .
O4A Cl2 O3A 107.5(8) . .
O2A Cl2 O3A 95.2(8) . .
O3 Cl2 O3A 35.1(6) . .
O1A Cl2 O1 26.9(6) . .
O2 Cl2 O1 100.4(8) . .
O4 Cl2 O1 96.2(7) . .
O4A Cl2 O1 101.4(8) . .
O2A Cl2 O1 139.0(7) . .
O3 Cl2 O1 121.4(8) . .
O3A Cl2 O1 104.3(8) . .
O1A O1 Cl2 59.5(13) . .
O1 O1A Cl2 93.6(15) . .
O1 O1A O2 137.0(19) . .
Cl2 O1A O2 52.4(5) . .
O2A O2 Cl2 76.1(11) . .
O2A O2 O1A 120.8(16) . .
Cl2 O2 O1A 51.0(6) . .
O2 O2A Cl2 63.1(10) . .
O2 O2A O3 105.5(15) . .
Cl2 O2A O3 59.1(7) . .
O3A O3 Cl2 75.3(13) . .
O3A O3 O2A 129.8(18) . .
Cl2 O3 O2A 58.8(7) . .
O3 O3A Cl2 69.6(13) . .
O3 O3A O4 109.3(17) . .
Cl2 O3A O4 48.8(6) . .
O4A O4 Cl2 72.3(11) . .
O4A O4 O3A 124.6(15) . .
Cl2 O4 O3A 57.3(6) . .
O4 O4A Cl2 71.1(11) . .
O7A Cl1 O8 119.9(9) . .
O7A Cl1 O5A 121.8(10) . .
O8 Cl1 O5A 115.1(6) . .
O7A Cl1 O5 109.7(9) . .
O8 Cl1 O5 128.4(8) . .
O5A Cl1 O5 34.8(7) . .
O7A Cl1 O7 32.5(7) . .
O8 Cl1 O7 111.4(6) . .
O5A Cl1 O7 109.3(6) . .
O5 Cl1 O7 118.2(8) . .
O7A Cl1 O6A 73.7(8) . .
O8 Cl1 O6A 105.6(5) . .
O5A Cl1 O6A 108.9(6) . .
O5 Cl1 O6A 74.1(7) . .
O7 Cl1 O6A 106.2(6) . .
O7A Cl1 O6 101.7(9) . .
O8 Cl1 O6 89.3(7) . .
O5A Cl1 O6 60.7(7) . .
O5 Cl1 O6 94.4(8) . .
O7 Cl1 O6 70.0(7) . .
O6A Cl1 O6 164.7(7) . .
O5A O5 Cl1 69.3(11) . .
O5A O5 O6A 123.4(15) . .
Cl1 O5 O6A 54.2(6) . .
O5 O5A Cl1 75.9(12) . .
O5 O5A O6 137.6(16) . .
Cl1 O5A O6 64.6(8) . .
O5A O6 Cl1 54.7(6) . .
O5A O6 O7 92.8(9) . .
Cl1 O6 O7 53.0(6) . .
Cl1 O6A O7A 48.1(6) . .
Cl1 O6A O5 51.7(5) . .
O7A O6A O5 81.2(8) . .
O7A O7 Cl1 62.6(13) . .
O7A O7 O6 118.3(17) . .
Cl1 O7 O6 57.0(6) . .
O7 O7A Cl1 84.9(16) . .
O7 O7A O6A 143(2) . .
Cl1 O7A O6A 58.2(7) . .

loop_
_geom_bond_atom_site_label_1
_geom_bond_atom_site_label_2
_geom_bond_distance
_geom_bond_site_symmetry_2
Co1 O11 1.974(4) 3_667
Co1 O9 2.069(3) .
Co1 N3 2.116(5) .
Co1 N1 2.128(6) .
Co1 N2 2.146(6) .
Co1 O12 2.254(4) 3_667
Co2 O13 1.978(4) .
Co2 O9 2.069(4) .
Co2 N3 2.105(5) .
Co2 O1W 2.142(5) .
Co2 N6 2.146(6) .
Co2 O10 2.251(4) .
Co3 O9 2.033(3) .
Co3 O9 2.033(3) 3_667
Co3 O12 2.111(3) 3_667
Co3 O12 2.111(3) .
Co3 O10 2.132(3) .
Co3 O10 2.132(3) 3_667
Co4 O11 1.884(4) .
Co4 O13 1.887(4) .
Co4 O10 1.910(3) .
Co4 O12 1.911(3) .
Co4 N8 2.022(5) .
Co4 N7 2.027(5) .
O10 C7 1.428(6) .
O11 C11 1.427(7) .
O11 Co1 1.974(4) 3_667
O12 C16 1.418(6) .
O12 Co1 2.254(4) 3_667
O13 C14 1.418(7) .
N1 C1 1.130(9) .
N2 C3 1.119(9) .
N3 N4 1.182(7) .
N4 N5 1.131(9) .
N6 C5 1.103(8) .
N7 C10 1.483(8) .
N7 C9 1.487(8) .
N7 C8 1.507(8) .
N8 C12 1.465(8) .
N8 C15 1.505(8) .
N8 C13 1.514(8) .
C1 C2 1.463(12) .
C3 C4 1.463(10) .
C5 C6 1.469(11) .
C7 C8 1.506(9) .
C10 C11 1.497(9) .
C13 C14 1.494(10) .
C15 C16 1.513(8) .
Cl2 O1A 1.335(9) .
Cl2 O2 1.360(14) .
Cl2 O4 1.371(12) .
Cl2 O4A 1.380(9) .
Cl2 O2A 1.480(10) .
Cl2 O3 1.485(15) .
Cl2 O3A 1.532(13) .
Cl2 O1 1.547(13) .
O1 O1A 0.702(15) .
O1A O2 1.671(18) .
O2 O2A 0.996(15) .
O2A O3 1.53(2) .
O3 O3A 0.912(17) .
O3A O4 1.750(19) .
O4 O4A 0.863(17) .
Cl1 O7A 1.307(16) .
Cl1 O8 1.379(7) .
Cl1 O5A 1.391(10) .
Cl1 O5 1.443(13) .
Cl1 O7 1.466(9) .
Cl1 O6A 1.493(7) .
Cl1 O6 1.540(16) .
O5 O5A 0.849(15) .
O5 O6A 1.769(19) .
O5A O6 1.487(18) .
O6 O7 1.72(2) .
O6A O7A 1.685(17) .
O7 O7A 0.792(16) .
